data_4516202
loop_
_publ_author_name
'Dutta, Sumit Kumar'
'Dutta, Anirban'
'Das Adhikari, Samrat'
'Pradhan, Narayan'

_publ_section_title
;
 Doping Mn2+ in Single-Crystalline Layered Perovskite Microcrystals
;
_journal_issue 1
_journal_name_full 'ACS Energy Letters'
_journal_page_first 343
_journal_paper_doi 10.1021/acsenergylett.8b02349
_journal_volume 4
_journal_year 2018
_chemical_formula_moiety 'Cl2 Pb0.5, C4 H12 N'
_chemical_formula_sum 'C4 H12 Cl2 N Pb0.5'
_chemical_formula_weight 248.64
_space_group_crystal_system orthorhombic
_space_group_IT_number 36
_space_group_name_Hall 'C 2c -2'
_space_group_name_H-M_alt 'C m c 21'
_atom_sites_solution_hydrogens geom
_atom_sites_solution_primary dual
_audit_creation_date 2018-11-25
_audit_creation_method
;
Olex2 1.2
(compiled 2018.05.29 svn.r3508 for OlexSys, GUI svn.r5506)
;
_cell_angle_alpha 90
_cell_angle_beta 90
_cell_angle_gamma 90
_cell_formula_units_Z 8
_cell_length_a 27.783(6)
_cell_length_b 7.951(2)
_cell_length_c 7.7627(17)
_cell_measurement_reflns_used 6006
_cell_measurement_temperature 100(2)
_cell_measurement_theta_max 25.20
_cell_measurement_theta_min 2.93
_cell_volume 1714.8(7)
_computing_cell_refinement 'SAINT V8.38A (?, 2016)'
_computing_data_reduction 'SAINT V8.38A (?, 2016)'
_computing_molecular_graphics 'Olex2 (Dolomanov et al., 2009)'
_computing_publication_material 'Olex2 (Dolomanov et al., 2009)'
_computing_structure_refinement 'ShelXL (Sheldrick, 2015)'
_computing_structure_solution 'XT (Sheldrick, 2015)'
_diffrn_ambient_temperature 99.97
_diffrn_measured_fraction_theta_full 0.994
_diffrn_measured_fraction_theta_max 0.995
_diffrn_measurement_device_type 'Bruker APEX-II CCD'
_diffrn_measurement_method '\f and \w scans'
_diffrn_radiation_type MoK\a
_diffrn_radiation_wavelength 0.71073
_diffrn_reflns_av_R_equivalents 0.0752
_diffrn_reflns_av_unetI/netI 0.0605
_diffrn_reflns_Laue_measured_fraction_full 0.994
_diffrn_reflns_Laue_measured_fraction_max 0.995
_diffrn_reflns_limit_h_max 32
_diffrn_reflns_limit_h_min -33
_diffrn_reflns_limit_k_max 9
_diffrn_reflns_limit_k_min -9
_diffrn_reflns_limit_l_max 9
_diffrn_reflns_limit_l_min -8
_diffrn_reflns_number 7084
_diffrn_reflns_point_group_measured_fraction_full 0.996
_diffrn_reflns_point_group_measured_fraction_max 0.996
_diffrn_reflns_theta_full 25.242
_diffrn_reflns_theta_max 25.204
_diffrn_reflns_theta_min 2.664
_diffrn_standards_number 0
_exptl_absorpt_coefficient_mu 10.440
_exptl_absorpt_correction_T_max 0.7414
_exptl_absorpt_correction_T_min 0.4783
_exptl_absorpt_correction_type multi-scan
_exptl_absorpt_process_details
;
SADABS-2016/2 (Bruker,2016/2) was used for absorption correction.
wR2(int) was 0.1555 before and 0.1220 after correction.
The Ratio of minimum to maximum transmission is 0.6451.
The \l/2 correction factor is Not present.
;
_exptl_crystal_colour Colourless
_exptl_crystal_density_diffrn 1.926
_exptl_crystal_description block
_exptl_crystal_F_000 944
_refine_diff_density_max 1.026
_refine_diff_density_min -1.171
_refine_diff_density_rms 0.266
_refine_ls_abs_structure_details
;
 Refined as an inversion twin.
;
_refine_ls_abs_structure_Flack 0.361(19)
_refine_ls_extinction_method none
_refine_ls_goodness_of_fit_ref 1.076
_refine_ls_hydrogen_treatment constr
_refine_ls_matrix_type full
_refine_ls_number_parameters 70
_refine_ls_number_reflns 1527
_refine_ls_number_restraints 1
_refine_ls_restrained_S_all 1.075
_refine_ls_R_factor_all 0.0397
_refine_ls_R_factor_gt 0.0392
_refine_ls_shift/su_max 0.000
_refine_ls_shift/su_mean 0.000
_refine_ls_structure_factor_coef Fsqd
_refine_ls_weighting_details 'w=1/[\s^2^(Fo^2^)+(0.0612P)^2^] where P=(Fo^2^+2Fc^2^)/3'
_refine_ls_weighting_scheme calc
_refine_ls_wR_factor_gt 0.0988
_refine_ls_wR_factor_ref 0.0993
_reflns_Friedel_coverage 0.845
_reflns_Friedel_fraction_full 0.997
_reflns_Friedel_fraction_max 0.997
_reflns_number_gt 1495
_reflns_number_total 1527
_reflns_threshold_expression 'I > 2\s(I)'
_cod_data_source_file nz8b02349_si_005.cif
_cod_data_source_block mo_doped
_cod_original_cell_volume 1714.9(7)
_cod_original_formula_sum 'C4 H12 Cl2 N Pb0.50'
_cod_database_code 4516202
_shelxl_version_number 2014-3
_shelx_space_group_comment
;
The symmetry employed for this shelxl refinement is uniquely defined
by the following loop, which should always be used as a source of
symmetry information in preference to the above space-group names.
They are only intended as comments.
;
_olex2_refinement_description
;
1. Twinned data refinement
 Scales: 0.639(19)
 0.361(19)
2. Fixed Uiso
 At 1.2 times of:
  All C(H,H) groups, All N(H,H,H) groups
 At 1.5 times of:
  All C(H,H,H) groups
3. Uiso/Uaniso restraints and constraints
Uanis(C006) = Uanis(C00A)
4.a Secondary CH2 refined with riding coordinates:
 C005(H00A,H00B), C006(H00C,H00D), C00A(H00H,H00I)
4.b Idealised Me refined as rotating group:
 N009(H00E,H00F,H00G), C00B(H00J,H00K,H00L)
;
_olex2_submission_special_instructions 'No special instructions were received'

loop_
_space_group_symop_operation_xyz
'x, y, z'
'-x, -y, z+1/2'
'x, -y, z+1/2'
'-x, y, z'
'x+1/2, y+1/2, z'
'-x+1/2, -y+1/2, z+1/2'
'x+1/2, -y+1/2, z+1/2'
'-x+1/2, y+1/2, z'

loop_
_atom_site_label
_atom_site_type_symbol
_atom_site_fract_x
_atom_site_fract_y
_atom_site_fract_z
_atom_site_U_iso_or_equiv
_atom_site_adp_type
_atom_site_occupancy
_atom_site_site_symmetry_order
_atom_site_calc_flag
_atom_site_refinement_flags_posn
_atom_site_refinement_flags_adp
_atom_site_refinement_flags_occupancy
Pb01 Pb 0.5000 0.23848(6) 0.4214(3) 0.0127(2) Uani 1 2 d S T P
Cl02 Cl 0.5000 0.4538(5) 0.7259(8) 0.0156(8) Uani 1 2 d S T P
Cl04 Cl 0.39680(12) 0.2759(4) 0.3948(7) 0.0205(12) Uani 1 1 d . . .
C005 C 0.6139(5) 0.7902(18) 0.3813(19) 0.024(4) Uani 1 1 d . . .
H00A H 0.6044 0.7763 0.2592 0.029 Uiso 1 1 calc R . .
H00B H 0.6053 0.9059 0.4172 0.029 Uiso 1 1 calc R . .
C006 C 0.6666(6) 0.7657(14) 0.399(3) 0.028(2) Uani 1 1 d . . .
H00C H 0.6747 0.6474 0.3717 0.034 Uiso 1 1 calc R . .
H00D H 0.6763 0.7883 0.5191 0.034 Uiso 1 1 calc R . .
N009 N 0.5868(3) 0.6650(13) 0.4909(14) 0.019(2) Uani 1 1 d . . .
H00E H 0.5950 0.5587 0.4589 0.023 Uiso 1 1 calc GR . .
H00F H 0.5546 0.6799 0.4763 0.023 Uiso 1 1 calc GR . .
H00G H 0.5945 0.6809 0.6037 0.023 Uiso 1 1 calc GR . .
C00A C 0.6946(4) 0.8829(18) 0.2772(19) 0.028(2) Uani 1 1 d . . .
H00H H 0.6854 0.8578 0.1567 0.034 Uiso 1 1 calc R . .
H00I H 0.6855 1.0008 0.3017 0.034 Uiso 1 1 calc R . .
C00B C 0.7488(4) 0.864(2) 0.296(2) 0.042(4) Uani 1 1 d . . .
H00J H 0.7650 0.9346 0.2103 0.063 Uiso 1 1 calc GR . .
H00K H 0.7578 0.7463 0.2785 0.063 Uiso 1 1 calc GR . .
H00L H 0.7585 0.8996 0.4120 0.063 Uiso 1 1 calc GR . .
Cl1 Cl 0.5000 -0.0796(5) 0.5967(8) 0.0200(9) Uani 1 2 d S T P

loop_
_atom_site_aniso_label
_atom_site_aniso_U_11
_atom_site_aniso_U_22
_atom_site_aniso_U_33
_atom_site_aniso_U_23
_atom_site_aniso_U_13
_atom_site_aniso_U_12
Pb01 0.0162(3) 0.0112(3) 0.0109(4) -0.0001(7) 0.000 0.000
Cl02 0.0211(16) 0.011(2) 0.015(2) -0.0010(14) 0.000 0.000
Cl04 0.0215(15) 0.0192(14) 0.021(3) 0.0007(19) 0.0019(15) -0.0044(10)
C005 0.029(7) 0.020(6) 0.024(11) 0.006(6) 0.002(5) -0.009(6)
C006 0.029(5) 0.029(5) 0.028(7) 0.003(4) 0.001(4) -0.003(3)
N009 0.019(5) 0.014(6) 0.024(5) -0.004(4) 0.002(3) 0.001(4)
C00A 0.029(5) 0.029(5) 0.028(7) 0.003(4) 0.001(4) -0.003(3)
C00B 0.037(7) 0.036(9) 0.054(11) 0.002(8) 0.015(6) -0.001(6)
Cl1 0.0240(18) 0.018(2) 0.018(2) 0.0043(18) 0.000 0.000

loop_
_atom_type_symbol
_atom_type_description
_atom_type_scat_dispersion_real
_atom_type_scat_dispersion_imag
_atom_type_scat_source
C C 0.0033 0.0016 'International Tables Vol C Tables 4.2.6.8 and 6.1.1.4'
H H 0.0000 0.0000 'International Tables Vol C Tables 4.2.6.8 and 6.1.1.4'
Cl Cl 0.1484 0.1585 'International Tables Vol C Tables 4.2.6.8 and 6.1.1.4'
N N 0.0061 0.0033 'International Tables Vol C Tables 4.2.6.8 and 6.1.1.4'
Pb Pb -3.3944 10.1111 'International Tables Vol C Tables 4.2.6.8 and 6.1.1.4'

loop_
_geom_angle_atom_site_label_1
_geom_angle_atom_site_label_2
_geom_angle_atom_site_label_3
_geom_angle
_geom_angle_site_symmetry_1
_geom_angle_site_symmetry_3
Cl02 Pb01 Cl02 85.89(5) 2_664 .
Cl02 Pb01 Cl04 82.81(7) 2_664 .
Cl02 Pb01 Cl04 82.81(7) 2_664 4_655
Cl04 Pb01 Cl02 89.85(11) . .
Cl04 Pb01 Cl02 89.85(11) 4_655 .
Cl04 Pb01 Cl04 165.60(14) . 4_655
Cl1 Pb01 Cl02 176.5(3) . 2_664
Cl1 Pb01 Cl02 97.6(2) . .
Cl1 Pb01 Cl02 84.8(2) 2_654 2_664
Cl1 Pb01 Cl02 170.70(17) 2_654 .
Cl1 Pb01 Cl04 88.99(12) 2_654 4_655
Cl1 Pb01 Cl04 88.99(12) 2_654 .
Cl1 Pb01 Cl04 97.15(7) . .
Cl1 Pb01 Cl04 97.15(7) . 4_655
Cl1 Pb01 Cl1 91.67(8) 2_654 .
Pb01 Cl02 Pb01 157.7(2) 2_665 .
H00A C005 H00B 108.1 . .
C006 C005 H00A 109.5 . .
C006 C005 H00B 109.5 . .
C006 C005 N009 110.7(11) . .
N009 C005 H00A 109.5 . .
N009 C005 H00B 109.5 . .
C005 C006 H00C 109.3 . .
C005 C006 H00D 109.3 . .
C005 C006 C00A 111.4(13) . .
H00C C006 H00D 108.0 . .
C00A C006 H00C 109.3 . .
C00A C006 H00D 109.3 . .
C005 N009 H00E 109.5 . .
C005 N009 H00F 109.5 . .
C005 N009 H00G 109.5 . .
H00E N009 H00F 109.5 . .
H00E N009 H00G 109.5 . .
H00F N009 H00G 109.5 . .
C006 C00A H00H 109.1 . .
C006 C00A H00I 109.1 . .
H00H C00A H00I 107.8 . .
C00B C00A C006 112.6(12) . .
C00B C00A H00H 109.1 . .
C00B C00A H00I 109.1 . .
C00A C00B H00J 109.5 . .
C00A C00B H00K 109.5 . .
C00A C00B H00L 109.5 . .
H00J C00B H00K 109.5 . .
H00J C00B H00L 109.5 . .
H00K C00B H00L 109.5 . .
Pb01 Cl1 Pb01 144.9(2) 2_655 .

loop_
_geom_bond_atom_site_label_1
_geom_bond_atom_site_label_2
_geom_bond_distance
_geom_bond_site_symmetry_2
Pb01 Cl02 2.918(7) .
Pb01 Cl02 2.879(5) 2_664
Pb01 Cl04 2.890(4) 4_655
Pb01 Cl04 2.890(4) .
Pb01 Cl1 2.819(7) 2_654
Pb01 Cl1 2.872(5) .
Cl02 Pb01 2.879(5) 2_665
C005 H00A 0.9900 .
C005 H00B 0.9900 .
C005 C006 1.48(2) .
C005 N009 1.511(16) .
C006 H00C 0.9900 .
C006 H00D 0.9900 .
C006 C00A 1.54(2) .
N009 H00E 0.9100 .
N009 H00F 0.9100 .
N009 H00G 0.9100 .
C00A H00H 0.9900 .
C00A H00I 0.9900 .
C00A C00B 1.520(15) .
C00B H00J 0.9800 .
C00B H00K 0.9800 .
C00B H00L 0.9800 .
Cl1 Pb01 2.819(7) 2_655

loop_
_twin_individual_id
_twin_individual_mass_fraction_refined
1 0.639(19)
2 0.361(19)
